data_7133588
loop_
_publ_author_name
'Kuziola, Jennifer'
'N&#xf6;thling, Nils'
'Leutzsch, Markus'
'Cornella, Josep'

_publ_section_title
;
 Synthesis and characterization of chlorotriarylbismuthonium salts.
;
_journal_issue 76
_journal_name_full 'Chemical communications (Cambridge, England)'
_journal_page_first 10532
_journal_page_last 10535
_journal_paper_doi 10.1039/d4cc03364g
_journal_volume 60
_journal_year 2024
_chemical_absolute_configuration ad
_chemical_formula_moiety 'C32 H12 B F24, C32 H38 Bi Cl N O'
_chemical_formula_sum 'C64 H50 B Bi Cl F24 N O'
_chemical_formula_weight 1560.29
_chemical_name_systematic '((chloromesityl-\l^5^-bismut)oxy)pyridinium tetrakis(3,5-bis(trifluoromethyl)phenyl)borate'
_chemical_properties_physical none
_space_group_crystal_system triclinic
_space_group_IT_number 1
_space_group_name_Hall 'P 1'
_space_group_name_H-M_alt 'P 1'
_atom_sites_solution_hydrogens geom
_atom_sites_solution_primary dual
_atom_sites_solution_secondary difmap
_audit_block_code 15552
_audit_creation_date 2024-03-20
_audit_creation_method
;
Olex2 1.5
(compiled 2023.08.24 svn.re1ec1418 for OlexSys, GUI svn.r6817)
;
_audit_update_record
;
2024-05-17 deposited with the CCDC.	2024-08-26 downloaded from the CCDC.
;
_cell_angle_alpha 91.274(2)
_cell_angle_beta 104.828(2)
_cell_angle_gamma 99.677(2)
_cell_formula_units_Z 1
_cell_length_a 10.8125(4)
_cell_length_b 12.0526(4)
_cell_length_c 13.0336(5)
_cell_measurement_reflns_used 9850
_cell_measurement_temperature 150(2)
_cell_measurement_theta_max 25.92
_cell_measurement_theta_min 2.28
_cell_volume 1614.80(10)
_computing_cell_refinement 'SAINT software (Bruker AXS, 2004)'
_computing_data_collection 'APEX3 (Bruker AXS, 2005-2017)'
_computing_data_reduction 'SAINT software (Bruker AXS, 2004)'
_computing_molecular_graphics 'DIAMOND (Crystal Impact GbR, 1997-2014)'
_computing_publication_material 'Olex2 1.5 (Dolomanov et al., 2009)'
_computing_structure_refinement 'SHELXL (G. M. Sheldrick, 2015)'
_computing_structure_solution 'SHELXT (G. M. Sheldrick, 2015)'
_diffrn_ambient_temperature 150(2)
_diffrn_detector_area_resol_mean 66.67
_diffrn_measured_fraction_theta_full 0.999
_diffrn_measured_fraction_theta_max 0.998
_diffrn_measurement_device_type 'Bruker-AXS Kappa Mach3 APEX-II'
_diffrn_measurement_method 'CCD \f- and \w-scans'
_diffrn_radiation_monochromator 'Incoatec Helios mirrors'
_diffrn_radiation_source 1\mS
_diffrn_radiation_type Mo-K\a
_diffrn_radiation_wavelength 0.71073
_diffrn_reflns_av_R_equivalents 0.0352
_diffrn_reflns_av_unetI/netI 0.0680
_diffrn_reflns_Laue_measured_fraction_full 0.999
_diffrn_reflns_Laue_measured_fraction_max 0.998
_diffrn_reflns_limit_h_max 15
_diffrn_reflns_limit_h_min -15
_diffrn_reflns_limit_k_max 16
_diffrn_reflns_limit_k_min -16
_diffrn_reflns_limit_l_max 18
_diffrn_reflns_limit_l_min -18
_diffrn_reflns_number 45758
_diffrn_reflns_point_group_measured_fraction_full 0.915
_diffrn_reflns_point_group_measured_fraction_max 0.906
_diffrn_reflns_theta_full 25.242
_diffrn_reflns_theta_max 30.032
_diffrn_reflns_theta_min 1.620
_diffrn_source_current 0.0
_diffrn_source_power 0.0
_diffrn_source_voltage 0.0
_diffrn_standards_number 0
_exptl_absorpt_coefficient_mu 2.882
_exptl_absorpt_correction_T_max 0.81139
_exptl_absorpt_correction_T_min 0.60986
_exptl_absorpt_correction_type gaussian
_exptl_absorpt_process_details 'SADABS (Bruker AXS, 2012)'
_exptl_crystal_colour colourless
_exptl_crystal_colour_primary colourless
_exptl_crystal_density_diffrn 1.604
_exptl_crystal_description prism
_exptl_crystal_F_000 770
_exptl_crystal_recrystallization_method 'Re-crystallisation from solvent:  dichloromethane, hexane'
_exptl_crystal_size_max 0.284
_exptl_crystal_size_mid 0.122
_exptl_crystal_size_min 0.119
_refine_diff_density_max 1.170
_refine_diff_density_min -0.797
_refine_diff_density_rms 0.087
_refine_ls_abs_structure_details
;
 Flack x determined using 6059 quotients [(I+)-(I-)]/[(I+)+(I-)]
 (Parsons, Flack and Wagner, Acta Cryst. B69 (2013) 249-259).
;
_refine_ls_abs_structure_Flack 0.003(3)
_refine_ls_extinction_method none
_refine_ls_goodness_of_fit_ref 0.980
_refine_ls_hydrogen_treatment constr
_refine_ls_matrix_type full
_refine_ls_number_parameters 1007
_refine_ls_number_reflns 17115
_refine_ls_number_restraints 148
_refine_ls_restrained_S_all 1.014
_refine_ls_R_factor_all 0.0437
_refine_ls_R_factor_gt 0.0371
_refine_ls_shift/su_max 0.000
_refine_ls_shift/su_mean 0.000
_refine_ls_structure_factor_coef Fsqd
_refine_ls_weighting_details 'w=1/[\s^2^(Fo^2^)+(0.0333P)^2^] where P=(Fo^2^+2Fc^2^)/3'
_refine_ls_weighting_scheme calc
_refine_ls_wR_factor_gt 0.0777
_refine_ls_wR_factor_ref 0.0806
_reflns_Friedel_coverage 0.815
_reflns_Friedel_fraction_full 0.832
_reflns_Friedel_fraction_max 0.814
_reflns_number_gt 15711
_reflns_number_total 17115
_reflns_threshold_expression 'I > 2\s(I)'
_cod_data_source_file d4cc03364g2.cif
_cod_data_source_block 15552sadabs
_cod_depositor_comments 'Adding full bibliography for 7133586--7133592.cif.'
_cod_database_code 7133588
_shelx_shelxl_version_number 2019/3
_shelx_space_group_comment
;
The symmetry employed for this shelxl refinement is uniquely defined
by the following loop, which should always be used as a source of
symmetry information in preference to the above space-group names.
They are only intended as comments.
;
_shelx_estimated_absorpt_t_max 0.725
_shelx_estimated_absorpt_t_min 0.495
_olex2_refinement_description
;
1. Fixed Uiso
 At 1.2 times of:
  All C(H) groups
 At 1.5 times of:
  All C(H,H,H) groups
2. Restrained distances
 C56-F18A = F17A-F17B
 1.38 with sigma of 0.1
 C63B-F19B
 1.29 with sigma of 0.02
 C63B-F21B
 1.36 with sigma of 0.02
 C63B-F20B
 1.27 with sigma of 0.02
 F19A-F21A \\sim F21A-F20A \\sim F20A-F19A
 with sigma of 0.03
 C63B-F19B \\sim C63B-F21B \\sim C63B-F20B
 with sigma of 0.02
 F19B-F21B \\sim F21B-F20B \\sim F20B-F19B
 with sigma of 0.03
3. Uiso/Uaniso restraints and constraints
Uanis(F9A) \\sim Ueq, Uanis(F8A) \\sim Ueq, Uanis(F4A) \\sim Ueq, Uanis(F18A)
\\sim Ueq, Uanis(F1A) \\sim Ueq, Uanis(F6A) \\sim Ueq, Uanis(F3A) \\sim Ueq,
Uanis(F24A) \\sim Ueq, Uanis(F22A) \\sim Ueq, Uanis(F7A) \\sim Ueq, Uanis(F23A)
\\sim Ueq, Uanis(F2A) \\sim Ueq, Uanis(F17A) \\sim Ueq, Uanis(F13A) \\sim Ueq,
Uanis(F5A) \\sim Ueq: with sigma of 0.001 and sigma for terminal atoms of 0.002
Uanis(F20A) \\sim Ueq, Uanis(F21A) \\sim Ueq, Uanis(F19A) \\sim Ueq: with sigma
of 0.001 and sigma for terminal atoms of 0.002
Uanis(F17A) \\sim Ueq, Uanis(F18A) \\sim Ueq: with sigma of 0.001 and sigma for
terminal atoms of 0.002
Uanis(F16A) \\sim Ueq, Uanis(F17A) \\sim Ueq, Uanis(F18A) \\sim Ueq: with sigma
of 0.001 and sigma for terminal atoms of 0.002
Uanis(F10A) \\sim Ueq, Uanis(F12A) \\sim Ueq, Uanis(F11A) \\sim Ueq: with sigma
of 0.001 and sigma for terminal atoms of 0.002
4. Others
 Fixed Sof: F1A(0.45) F2A(0.45) F3A(0.45) F4A(0.45) F5A(0.45) F6A(0.45)
 F7A(0.45) F8A(0.45) F9A(0.45) F10A(0.7) F11A(0.7) F12A(0.7) F13A(0.45)
 F14A(0.45) F15A(0.45) F16A(0.6) F17A(0.6) F18A(0.6) F19A(0.7) F20A(0.7)
 F21A(0.7) F22A(0.45) F23A(0.45) F24A(0.45) C63A(0.7) F1B(0.3) F2B(0.3)
 F3B(0.3) F4B(0.3) F5B(0.3) F6B(0.3) F7B(0.3) F8B(0.3) F9B(0.3) F10B(0.3)
 F11B(0.3) F12B(0.3) F13B(0.3) F14B(0.25) F15B(0.25) F16B(0.4) F17B(0.4)
 F18B(0.4) F19B(0.3) F20B(0.3) F21B(0.3) F22B(0.3) F23B(0.3) F24B(0.3)
 C63B(0.3) F1C(0.25) F2C(0.25) F3C(0.25) F4C(0.25) F5C(0.25) F6C(0.25)
 F7C(0.25) F8C(0.25) F9C(0.25) F13C(0.25) F14C(0.3) F15C(0.3) F22C(0.25)
 F23C(0.25) F24C(0.25)
5.a Aromatic/amide H refined with riding coordinates:
 C3(H3), C5(H5), C12(H12), C14(H14), C21(H21), C23(H23), C28(H28), C29(H29),
 C30(H30), C31(H31), C32(H32), C34(H34), C36(H36), C38(H38), C42(H42), C44(H44),
  C46(H46), C50(H50), C52(H52), C54(H54), C58(H58), C60(H60), C62(H62)
5.b Idealised Me refined as rotating group:
 C7(H7A,H7B,H7C), C8(H8A,H8B,H8C), C9(H9A,H9B,H9C), C16(H16A,H16B,H16C),
 C17(H17A,H17B,H17C), C18(H18A,H18B,H18C), C25(H25A,H25B,H25C), C26(H26A,H26B,
 H26C), C27(H27A,H27B,H27C)
;
_olex2_submission_special_instructions 'No special instructions were received'

loop_
_space_group_symop_operation_xyz
'x, y, z'

loop_
_atom_site_label
_atom_site_type_symbol
_atom_site_fract_x
_atom_site_fract_y
_atom_site_fract_z
_atom_site_U_iso_or_equiv
_atom_site_adp_type
_atom_site_occupancy
_atom_site_site_symmetry_order
_atom_site_calc_flag
_atom_site_refinement_flags_posn
_atom_site_refinement_flags_adp
_atom_site_refinement_flags_occupancy
_atom_site_disorder_assembly
_atom_site_disorder_group
Bi1 Bi 0.30833(2) 0.30215(2) 0.66348(2) 0.03597(6) Uani 1 1 d . . . . .
Cl1 Cl 0.1174(3) 0.3541(3) 0.7166(3) 0.0709(9) Uani 1 1 d . . . . .
O1 O 0.4788(7) 0.2307(5) 0.6105(5) 0.0390(13) Uani 1 1 d . . . . .
N1 N 0.5721(5) 0.2698(4) 0.5636(4) 0.0374(10) Uani 1 1 d . . . . .
C1 C 0.2986(7) 0.1373(4) 0.7380(5) 0.0414(13) Uani 1 1 d . . . . .
C2 C 0.1797(8) 0.0622(5) 0.7104(5) 0.0509(17) Uani 1 1 d . . . . .
C3 C 0.1769(9) -0.0399(6) 0.7570(7) 0.062(2) Uani 1 1 d . . . . .
H3 H 0.097427 -0.092506 0.740113 0.075 Uiso 1 1 calc R U . . .
C4 C 0.2844(10) -0.0692(6) 0.8273(6) 0.062(2) Uani 1 1 d . . . . .
C5 C 0.3972(9) 0.0087(5) 0.8513(6) 0.0546(17) Uani 1 1 d . . . . .
H5 H 0.471328 -0.010223 0.899823 0.065 Uiso 1 1 calc R U . . .
C6 C 0.4103(8) 0.1135(6) 0.8092(6) 0.0398(16) Uani 1 1 d . . . . .
C7 C 0.0572(10) 0.0847(9) 0.6360(8) 0.069(3) Uani 1 1 d . . . . .
H7A H 0.005636 0.117097 0.676755 0.104 Uiso 1 1 calc R U . . .
H7B H 0.006694 0.013803 0.597870 0.104 Uiso 1 1 calc R U . . .
H7C H 0.079051 0.137813 0.584840 0.104 Uiso 1 1 calc R U . . .
C8 C 0.2726(16) -0.1826(9) 0.8748(11) 0.093(4) Uani 1 1 d . . . . .
H8A H 0.197635 -0.234347 0.829910 0.139 Uiso 1 1 calc R U . . .
H8B H 0.260701 -0.173409 0.946381 0.139 Uiso 1 1 calc R U . . .
H8C H 0.351924 -0.213416 0.879000 0.139 Uiso 1 1 calc R U . . .
C9 C 0.5397(7) 0.1891(5) 0.8428(5) 0.0478(15) Uani 1 1 d . . . . .
H9A H 0.596833 0.166493 0.801780 0.072 Uiso 1 1 calc R U . . .
H9B H 0.578385 0.183505 0.918738 0.072 Uiso 1 1 calc R U . . .
H9C H 0.529044 0.267204 0.829849 0.072 Uiso 1 1 calc R U . . .
C10 C 0.4424(6) 0.4512(4) 0.7578(5) 0.0357(11) Uani 1 1 d . . . . .
C11 C 0.4426(7) 0.4678(5) 0.8642(5) 0.0401(14) Uani 1 1 d . . . . .
C12 C 0.5165(8) 0.5671(5) 0.9197(5) 0.0504(16) Uani 1 1 d . . . . .
H12 H 0.516379 0.581598 0.991643 0.061 Uiso 1 1 calc R U . . .
C13 C 0.5913(7) 0.6463(5) 0.8724(6) 0.0505(16) Uani 1 1 d . . . . .
C14 C 0.5893(7) 0.6249(5) 0.7687(6) 0.0480(15) Uani 1 1 d . . . . .
H14 H 0.640584 0.678097 0.736739 0.058 Uiso 1 1 calc R U . . .
C15 C 0.5161(8) 0.5294(6) 0.7082(6) 0.0399(16) Uani 1 1 d . . . . .
C16 C 0.3683(10) 0.3885(7) 0.9240(7) 0.054(2) Uani 1 1 d . . . . .
H16A H 0.286429 0.413274 0.923805 0.082 Uiso 1 1 calc R U . . .
H16B H 0.420452 0.388304 0.997558 0.082 Uiso 1 1 calc R U . . .
H16C H 0.349598 0.312149 0.889684 0.082 Uiso 1 1 calc R U . . .
C17 C 0.6682(10) 0.7528(7) 0.9372(8) 0.086(3) Uani 1 1 d . . . . .
H17A H 0.690277 0.738315 1.012843 0.129 Uiso 1 1 calc R U . . .
H17B H 0.615865 0.812635 0.925638 0.129 Uiso 1 1 calc R U . . .
H17C H 0.748210 0.776573 0.915214 0.129 Uiso 1 1 calc R U . . .
C18 C 0.5176(9) 0.5155(6) 0.5933(6) 0.0555(18) Uani 1 1 d . . . . .
H18A H 0.604801 0.506532 0.589521 0.083 Uiso 1 1 calc R U . . .
H18B H 0.494602 0.582418 0.556997 0.083 Uiso 1 1 calc R U . . .
H18C H 0.454523 0.448617 0.558825 0.083 Uiso 1 1 calc R U . . .
C19 C 0.2191(6) 0.3140(5) 0.4902(5) 0.0428(14) Uani 1 1 d . . . . .
C20 C 0.1876(7) 0.4181(5) 0.4568(6) 0.0492(16) Uani 1 1 d . . . . .
C21 C 0.1466(7) 0.4267(6) 0.3479(6) 0.0563(18) Uani 1 1 d . . . . .
H21 H 0.127272 0.496926 0.322854 0.068 Uiso 1 1 calc R U . . .
C22 C 0.1325(7) 0.3387(6) 0.2743(6) 0.0531(16) Uani 1 1 d . . . . .
C23 C 0.1590(7) 0.2360(5) 0.3123(5) 0.0467(15) Uani 1 1 d . . . . .
H23 H 0.146468 0.173777 0.262475 0.056 Uiso 1 1 calc R U . . .
C24 C 0.2030(7) 0.2205(6) 0.4198(6) 0.0399(16) Uani 1 1 d . . . . .
C25 C 0.1971(11) 0.5208(7) 0.5281(9) 0.066(3) Uani 1 1 d . . . . .
H25A H 0.115978 0.517059 0.549502 0.099 Uiso 1 1 calc R U . . .
H25B H 0.211542 0.588772 0.489814 0.099 Uiso 1 1 calc R U . . .
H25C H 0.269796 0.523420 0.591547 0.099 Uiso 1 1 calc R U . . .
C26 C 0.0948(11) 0.3539(8) 0.1570(7) 0.076(3) Uani 1 1 d . . . . .
H26A H 0.077393 0.430522 0.145398 0.115 Uiso 1 1 calc R U . . .
H26B H 0.016414 0.299057 0.122666 0.115 Uiso 1 1 calc R U . . .
H26C H 0.165936 0.342213 0.126551 0.115 Uiso 1 1 calc R U . . .
C27 C 0.2272(8) 0.1060(5) 0.4497(5) 0.0426(15) Uani 1 1 d . . . . .
H27A H 0.280979 0.110735 0.523167 0.064 Uiso 1 1 calc R U . . .
H27B H 0.272391 0.076276 0.401922 0.064 Uiso 1 1 calc R U . . .
H27C H 0.143989 0.055772 0.443633 0.064 Uiso 1 1 calc R U . . .
C28 C 0.5437(7) 0.2781(6) 0.4581(5) 0.0462(14) Uani 1 1 d . . . . .
H28 H 0.456316 0.256816 0.416514 0.055 Uiso 1 1 calc R U . . .
C29 C 0.6393(7) 0.3170(6) 0.4098(5) 0.0514(16) Uani 1 1 d . . . . .
H29 H 0.618149 0.323622 0.335067 0.062 Uiso 1 1 calc R U . . .
C30 C 0.7662(8) 0.3464(6) 0.4695(6) 0.0582(18) Uani 1 1 d . . . . .
H30 H 0.833842 0.371570 0.436610 0.070 Uiso 1 1 calc R U . . .
C31 C 0.7927(8) 0.3389(10) 0.5752(7) 0.082(3) Uani 1 1 d . . . . .
H31 H 0.879575 0.360809 0.617733 0.099 Uiso 1 1 calc R U . . .
C32 C 0.6946(8) 0.2995(8) 0.6231(6) 0.068(2) Uani 1 1 d . . . . .
H32 H 0.714454 0.293514 0.697875 0.082 Uiso 1 1 calc R U . . .
C33 C -0.0183(5) 0.8294(4) 0.3012(4) 0.0287(10) Uani 1 1 d . . . . .
C34 C -0.0887(6) 0.9176(5) 0.2859(5) 0.0388(12) Uani 1 1 d . . . . .
H34 H -0.083582 0.964180 0.228719 0.047 Uiso 1 1 calc R U . . .
C35 C -0.1656(7) 0.9394(5) 0.3514(5) 0.0486(15) Uani 1 1 d . . . . .
C36 C -0.1764(6) 0.8750(5) 0.4359(5) 0.0421(13) Uani 1 1 d . . . . .
H36 H -0.229417 0.890332 0.480523 0.051 Uiso 1 1 calc R U . . .
C37 C -0.1078(6) 0.7879(4) 0.4533(4) 0.0338(11) Uani 1 1 d . . . . .
C38 C -0.0305(5) 0.7667(4) 0.3880(4) 0.0288(10) Uani 1 1 d . . . . .
H38 H 0.016669 0.706613 0.402958 0.035 Uiso 1 1 calc R U . . .
C39 C -0.2329(13) 1.0416(11) 0.3330(9) 0.080(3) Uani 1 1 d . . . . .
C40 C -0.1161(7) 0.7150(5) 0.5430(5) 0.0460(15) Uani 1 1 d . . . . .
C41 C -0.0157(6) 0.6862(4) 0.1419(4) 0.0309(10) Uani 1 1 d . . . . .
C42 C -0.1046(6) 0.6022(4) 0.1710(4) 0.0312(10) Uani 1 1 d . . . . .
H42 H -0.120346 0.610453 0.238920 0.037 Uiso 1 1 calc R U . . .
C43 C -0.1713(6) 0.5064(5) 0.1036(5) 0.0304(12) Uani 1 1 d . . . . .
C44 C -0.1509(8) 0.4947(6) 0.0036(6) 0.0381(14) Uani 1 1 d . . . . .
H44 H -0.195957 0.431003 -0.043425 0.046 Uiso 1 1 calc R U . . .
C45 C -0.0683(9) 0.5728(8) -0.0256(6) 0.0433(19) Uani 1 1 d . . . . .
C46 C 0.0026(6) 0.6678(5) 0.0419(4) 0.0355(12) Uani 1 1 d . . . . .
H46 H 0.064009 0.720109 0.018511 0.043 Uiso 1 1 calc R U . . .
C47 C -0.2559(7) 0.4183(5) 0.1448(5) 0.0446(14) Uani 1 1 d . . . . .
C48 C -0.0440(10) 0.5636(7) -0.1336(6) 0.064(2) Uani 1 1 d . . . . .
C49 C 0.1013(6) 0.9023(4) 0.1518(4) 0.0284(11) Uani 1 1 d . . . . .
C50 C 0.0069(8) 0.9323(6) 0.0673(6) 0.0393(17) Uani 1 1 d . . . . .
H50 H -0.078464 0.889002 0.050142 0.047 Uiso 1 1 calc R U . . .
C51 C 0.0331(8) 1.0238(6) 0.0068(5) 0.0410(17) Uani 1 1 d . . . . .
C52 C 0.1566(12) 1.0883(8) 0.0288(8) 0.051(2) Uani 1 1 d . . . . .
H52 H 0.174475 1.151433 -0.010840 0.061 Uiso 1 1 calc R U . . .
C53 C 0.2528(8) 1.0591(7) 0.1094(6) 0.0487(18) Uani 1 1 d . . . . .
C54 C 0.2252(7) 0.9689(5) 0.1703(4) 0.0371(13) Uani 1 1 d . . . . .
H54 H 0.293257 0.951921 0.226555 0.045 Uiso 1 1 calc R U . . .
C55 C -0.0762(9) 1.0533(7) -0.0784(6) 0.066(2) Uani 1 1 d . . . . .
C56 C 0.3861(9) 1.1244(8) 0.1360(6) 0.074(3) Uani 1 1 d D . . . .
C57 C 0.2062(5) 0.7672(4) 0.2921(4) 0.0281(10) Uani 1 1 d . . . . .
C58 C 0.2698(5) 0.8187(4) 0.3928(4) 0.0299(10) Uani 1 1 d . . . . .
H58 H 0.226073 0.864256 0.426561 0.036 Uiso 1 1 calc R U . . .
C59 C 0.3961(7) 0.8058(6) 0.4460(5) 0.0346(13) Uani 1 1 d . . . . .
C60 C 0.4616(6) 0.7387(5) 0.4029(5) 0.0391(12) Uani 1 1 d . . . . .
H60 H 0.546784 0.729262 0.439598 0.047 Uiso 1 1 calc R U . . .
C61 C 0.3991(6) 0.6838(5) 0.3028(5) 0.0389(12) Uani 1 1 d . . . . .
C62 C 0.2755(6) 0.6980(4) 0.2498(4) 0.0349(11) Uani 1 1 d . . . . .
H62 H 0.235851 0.659379 0.181989 0.042 Uiso 1 1 calc R U . . .
C64 C 0.4702(8) 0.6092(7) 0.2550(6) 0.0603(19) Uani 1 1 d . . . . .
B1 B 0.0677(6) 0.7963(4) 0.2223(4) 0.0300(12) Uani 1 1 d . . . . .
F1A F -0.3332(15) 1.0325(12) 0.3689(13) 0.048(3) Uani 0.45 1 d . U P A 1
F2A F -0.1339(12) 1.1413(8) 0.3862(11) 0.062(2) Uani 0.45 1 d . U P A 1
F3A F -0.2585(17) 1.0691(14) 0.2304(12) 0.061(4) Uani 0.45 1 d . U P A 1
F4A F -0.1454(14) 0.6019(9) 0.5121(8) 0.057(3) Uani 0.45 1 d . U P B 1
F5A F -0.0001(16) 0.7227(11) 0.6109(11) 0.058(4) Uani 0.45 1 d . U P B 1
F6A F -0.1984(12) 0.7325(11) 0.5950(8) 0.056(3) Uani 0.45 1 d . U P B 1
F7A F -0.3034(12) 0.3276(8) 0.0750(8) 0.0372(18) Uani 0.45 1 d . U P C 1
F8A F -0.1873(10) 0.3804(10) 0.2357(10) 0.037(2) Uani 0.45 1 d . U P C 1
F9A F -0.3588(12) 0.4578(9) 0.1637(12) 0.036(2) Uani 0.45 1 d . U P C 1
F10A F -0.0770(11) 0.6385(10) -0.1927(8) 0.088(3) Uani 0.7 1 d . U P D 1
F11A F 0.0841(8) 0.5565(7) -0.1248(6) 0.0564(17) Uani 0.7 1 d . U P D 1
F12A F -0.1277(8) 0.4870(7) -0.2005(5) 0.0699(17) Uani 0.7 1 d . U P D 1
F13A F -0.1880(15) 1.0535(15) -0.0420(12) 0.058(4) Uani 0.45 1 d . U P E 1
F14A F -0.1097(18) 0.9627(14) -0.1632(10) 0.047(3) Uani 0.45 1 d . . P E 1
F15A F -0.0445(12) 1.1516(10) -0.1189(10) 0.045(3) Uani 0.45 1 d . . P E 1
F16A F 0.4463(13) 1.1335(11) 0.0757(9) 0.101(3) Uani 0.6 1 d . U P F 1
F17A F 0.3755(13) 1.2510(10) 0.1477(9) 0.108(3) Uani 0.6 1 d . U P F 1
F18A F 0.4534(8) 1.1286(6) 0.2368(5) 0.0480(16) Uani 0.6 1 d D U P F 1
F19A F 0.4410(9) 0.9612(7) 0.5695(6) 0.083(2) Uani 0.7 1 d D U P G 1
F20A F 0.3990(9) 0.8091(8) 0.6286(6) 0.088(2) Uani 0.7 1 d D U P G 1
F21A F 0.5837(7) 0.8544(6) 0.5921(5) 0.0576(17) Uani 0.7 1 d D U P G 1
F22A F 0.4770(19) 0.5121(14) 0.3088(13) 0.068(4) Uani 0.45 1 d . U P H 1
F23A F 0.4114(13) 0.5711(14) 0.1576(9) 0.061(3) Uani 0.45 1 d . U P H 1
F24A F 0.5865(17) 0.6530(13) 0.2529(16) 0.065(4) Uani 0.45 1 d . U P H 1
C63A C 0.4560(11) 0.8627(13) 0.5553(11) 0.040(4) Uani 0.7 1 d . . P G 1
F1B F -0.296(2) 1.0578(16) 0.4072(18) 0.065(5) Uiso 0.3 1 d . . P A 2
F2B F -0.180(3) 1.1254(19) 0.323(2) 0.071(6) Uiso 0.3 1 d . . P A 2
F3B F -0.321(4) 1.015(3) 0.218(3) 0.143(11) Uiso 0.3 1 d . . P A 2
F4B F -0.196(2) 0.6184(14) 0.5118(13) 0.043(3) Uiso 0.3 1 d . . P B 2
F5B F 0.0052(19) 0.6954(18) 0.6018(15) 0.033(4) Uiso 0.3 1 d . . P B 2
F6B F -0.168(2) 0.7730(16) 0.6138(16) 0.046(5) Uiso 0.3 1 d . . P B 2
F7B F -0.261(2) 0.3114(15) 0.1090(16) 0.069(5) Uiso 0.3 1 d . . P C 2
F8B F -0.215(3) 0.408(2) 0.2515(19) 0.087(8) Uiso 0.3 1 d . . P C 2
F9B F -0.373(3) 0.433(2) 0.1358(19) 0.084(9) Uiso 0.3 1 d . . P C 2
F10B F -0.0618(15) 0.6784(13) -0.1858(12) 0.041(3) Uiso 0.3 1 d . . P D 2
F11B F 0.064(2) 0.5847(15) -0.1501(14) 0.056(5) Uiso 0.3 1 d . . P D 2
F12B F -0.0837(14) 0.4455(11) -0.1734(10) 0.046(3) Uiso 0.3 1 d . . P D 2
F13B F -0.185(2) 1.0311(16) -0.0670(15) 0.055(6) Uiso 0.3 1 d . . P E 2
F14B F -0.097(3) 0.999(2) -0.163(2) 0.048(8) Uiso 0.25 1 d . . P E 2
F15B F -0.069(3) 1.171(2) -0.0861(19) 0.062(7) Uiso 0.25 1 d . . P E 2
F16B F 0.4742(11) 1.0480(8) 0.1097(8) 0.054(2) Uiso 0.4 1 d . . P F 2
F17B F 0.4060(11) 1.1984(8) 0.0668(7) 0.049(2) Uiso 0.4 1 d . . P F 2
F18B F 0.4226(16) 1.1640(13) 0.2281(12) 0.072(4) Uiso 0.4 1 d . . P F 2
F19B F 0.5053(12) 0.9826(9) 0.5318(9) 0.037(2) Uiso 0.3 1 d D . P G 2
F20B F 0.3834(14) 0.8927(12) 0.6052(10) 0.053(3) Uiso 0.3 1 d D . P G 2
F21B F 0.5512(16) 0.8269(13) 0.6098(12) 0.049(4) Uiso 0.3 1 d D . P G 2
F22B F 0.5465(18) 0.5552(14) 0.3264(11) 0.041(3) Uiso 0.3 1 d . . P H 2
F23B F 0.3908(15) 0.5324(14) 0.1788(15) 0.037(3) Uiso 0.3 1 d . . P H 2
F24B F 0.5516(19) 0.6755(13) 0.2026(16) 0.044(3) Uiso 0.3 1 d . . P H 2
C63B C 0.460(3) 0.876(2) 0.544(3) 0.07(2) Uiso 0.3 1 d D . P G 2
F1C F -0.371(3) 0.993(2) 0.322(2) 0.078(6) Uiso 0.25 1 d . . P A 3
F2C F -0.187(4) 1.113(3) 0.427(3) 0.123(10) Uiso 0.25 1 d . . P A 3
F3C F -0.231(2) 1.0943(17) 0.265(2) 0.040(5) Uiso 0.25 1 d . . P A 3
F4C F -0.237(3) 0.649(2) 0.5171(19) 0.064(7) Uiso 0.25 1 d . . P B 3
F5C F -0.031(2) 0.6629(16) 0.5775(15) 0.050(5) Uiso 0.25 1 d . . P B 3
F6C F -0.130(2) 0.7723(18) 0.6321(16) 0.051(6) Uiso 0.25 1 d . . P B 3
F7C F -0.3415(18) 0.3512(13) 0.0568(12) 0.037(4) Uiso 0.25 1 d . . P C 3
F8C F -0.200(2) 0.3577(18) 0.2036(18) 0.053(6) Uiso 0.25 1 d . . P C 3
F9C F -0.326(2) 0.4572(16) 0.2016(17) 0.053(6) Uiso 0.25 1 d . . P C 3
F13C F -0.158(3) 1.095(2) -0.0337(19) 0.072(7) Uiso 0.25 1 d . . P E 3
F14C F -0.147(3) 0.990(2) -0.1435(18) 0.061(7) Uiso 0.3 1 d . . P E 3
F15C F -0.028(2) 1.1300(18) -0.1435(18) 0.055(7) Uiso 0.3 1 d . . P E 3
F22C F 0.5949(18) 0.6156(16) 0.3092(16) 0.042(4) Uiso 0.25 1 d . . P H 3
F23C F 0.412(3) 0.5161(19) 0.228(2) 0.063(6) Uiso 0.25 1 d . . P H 3
F24C F 0.479(3) 0.644(3) 0.1625(19) 0.078(6) Uiso 0.25 1 d . . P H 3

loop_
_atom_site_aniso_label
_atom_site_aniso_U_11
_atom_site_aniso_U_22
_atom_site_aniso_U_33
_atom_site_aniso_U_23
_atom_site_aniso_U_13
_atom_site_aniso_U_12
Bi1 0.02873(9) 0.02830(8) 0.04504(10) -0.00418(6) 0.00129(6) 0.00287(6)
Cl1 0.0329(12) 0.0758(17) 0.100(2) -0.0191(14) 0.0108(12) 0.0129(11)
O1 0.037(3) 0.039(2) 0.041(3) -0.0050(19) 0.006(2) 0.013(2)
N1 0.030(3) 0.036(2) 0.043(3) -0.0055(18) 0.002(2) 0.0082(19)
C1 0.052(4) 0.025(2) 0.043(3) -0.007(2) 0.012(3) -0.001(2)
C2 0.056(5) 0.040(3) 0.050(4) -0.011(3) 0.016(3) -0.012(3)
C3 0.073(6) 0.039(3) 0.072(5) -0.008(3) 0.032(4) -0.017(3)
C4 0.088(7) 0.036(3) 0.067(4) 0.008(3) 0.034(4) -0.001(3)
C5 0.074(5) 0.039(3) 0.054(4) 0.005(3) 0.020(4) 0.014(3)
C6 0.048(4) 0.033(3) 0.040(3) 0.002(3) 0.014(3) 0.007(3)
C7 0.055(6) 0.066(5) 0.069(6) -0.014(4) 0.002(4) -0.017(5)
C8 0.133(13) 0.050(5) 0.114(8) 0.030(5) 0.063(9) 0.018(6)
C9 0.046(4) 0.046(3) 0.047(3) 0.009(3) 0.004(3) 0.009(3)
C10 0.030(3) 0.028(2) 0.047(3) 0.000(2) 0.006(2) 0.007(2)
C11 0.035(4) 0.034(3) 0.048(3) 0.000(2) 0.004(3) 0.009(2)
C12 0.060(5) 0.036(3) 0.046(3) -0.007(2) -0.002(3) 0.007(3)
C13 0.041(4) 0.029(3) 0.066(4) -0.003(3) -0.009(3) 0.001(2)
C14 0.033(3) 0.036(3) 0.068(4) 0.011(3) 0.003(3) 0.000(2)
C15 0.037(4) 0.031(3) 0.052(4) 0.007(2) 0.010(3) 0.011(3)
C16 0.064(6) 0.048(4) 0.048(4) -0.001(3) 0.017(4) -0.003(4)
C17 0.076(7) 0.043(4) 0.100(7) -0.004(4) -0.031(5) -0.013(4)
C18 0.067(5) 0.037(3) 0.072(5) 0.014(3) 0.033(4) 0.011(3)
C19 0.031(3) 0.035(3) 0.051(3) 0.002(2) -0.010(2) 0.005(2)
C20 0.037(4) 0.033(3) 0.065(4) 0.001(3) -0.012(3) 0.012(2)
C21 0.046(4) 0.041(3) 0.073(4) 0.012(3) -0.007(3) 0.017(3)
C22 0.039(4) 0.051(4) 0.059(4) 0.012(3) -0.006(3) 0.008(3)
C23 0.041(4) 0.041(3) 0.048(3) 0.003(2) -0.004(3) 0.004(3)
C24 0.031(4) 0.033(3) 0.046(4) -0.001(2) -0.005(3) 0.002(2)
C25 0.060(6) 0.037(4) 0.086(6) -0.010(4) -0.017(4) 0.023(4)
C26 0.085(7) 0.073(5) 0.066(5) 0.024(4) -0.003(4) 0.031(5)
C27 0.051(4) 0.028(3) 0.040(3) 0.001(2) -0.004(3) 0.010(3)
C28 0.031(3) 0.059(4) 0.043(3) -0.010(3) 0.002(2) 0.005(3)
C29 0.039(4) 0.063(4) 0.048(3) -0.016(3) 0.012(3) 0.001(3)
C30 0.040(4) 0.064(4) 0.068(5) -0.016(3) 0.018(3) -0.001(3)
C31 0.028(4) 0.124(8) 0.077(6) -0.003(5) -0.008(4) -0.003(4)
C32 0.045(5) 0.091(6) 0.053(4) -0.005(4) -0.010(3) 0.004(4)
C33 0.027(3) 0.024(2) 0.030(2) -0.0036(17) 0.0030(19) 0.0013(18)
C34 0.034(3) 0.035(3) 0.045(3) 0.003(2) 0.004(2) 0.011(2)
C35 0.041(4) 0.046(3) 0.060(4) 0.001(3) 0.006(3) 0.022(3)
C36 0.033(3) 0.045(3) 0.050(3) -0.010(2) 0.016(3) 0.005(2)
C37 0.029(3) 0.034(2) 0.035(3) -0.008(2) 0.008(2) -0.002(2)
C38 0.026(3) 0.025(2) 0.035(2) -0.0014(18) 0.006(2) 0.0038(18)
C39 0.079(8) 0.096(8) 0.086(7) 0.018(6) 0.031(6) 0.054(6)
C40 0.050(4) 0.049(3) 0.044(3) -0.003(3) 0.028(3) 0.001(3)
C41 0.032(3) 0.029(2) 0.029(2) 0.0020(18) 0.006(2) 0.003(2)
C42 0.034(3) 0.028(2) 0.031(2) -0.0006(18) 0.009(2) 0.004(2)
C43 0.029(3) 0.024(2) 0.042(3) 0.003(2) 0.017(2) 0.003(2)
C44 0.038(4) 0.032(3) 0.043(4) -0.006(2) 0.009(3) 0.005(3)
C45 0.046(5) 0.059(4) 0.028(3) -0.006(3) 0.018(3) 0.005(3)
C46 0.034(3) 0.034(3) 0.036(3) -0.003(2) 0.010(2) -0.004(2)
C47 0.050(4) 0.032(3) 0.052(3) -0.008(2) 0.021(3) -0.003(2)
C48 0.082(6) 0.063(4) 0.034(3) -0.012(3) 0.009(4) -0.015(4)
C49 0.031(3) 0.025(2) 0.028(2) 0.0067(19) 0.006(2) 0.004(2)
C50 0.034(4) 0.033(3) 0.045(4) 0.002(2) 0.006(3) -0.002(3)
C51 0.043(4) 0.028(3) 0.045(3) 0.015(3) 0.007(3) -0.007(3)
C52 0.071(6) 0.040(4) 0.048(4) 0.022(3) 0.023(4) 0.014(3)
C53 0.050(5) 0.055(4) 0.035(3) 0.019(3) 0.007(3) -0.004(3)
C54 0.037(4) 0.035(3) 0.031(3) 0.010(2) 0.001(2) -0.006(2)
C55 0.066(6) 0.056(4) 0.056(4) 0.028(4) -0.008(4) -0.010(4)
C56 0.069(6) 0.088(6) 0.044(4) 0.036(4) 0.003(4) -0.035(5)
C57 0.031(3) 0.025(2) 0.032(2) 0.0051(17) 0.015(2) 0.0045(18)
C58 0.031(3) 0.028(2) 0.032(2) 0.0025(19) 0.011(2) 0.005(2)
C59 0.030(3) 0.040(3) 0.035(3) 0.004(2) 0.009(2) 0.006(2)
C60 0.033(3) 0.044(3) 0.042(3) 0.007(2) 0.011(2) 0.011(2)
C61 0.042(4) 0.041(3) 0.040(3) 0.002(2) 0.017(3) 0.015(2)
C62 0.040(3) 0.037(3) 0.032(3) 0.005(2) 0.014(2) 0.010(2)
C64 0.049(5) 0.083(5) 0.053(4) -0.008(4) 0.013(3) 0.026(4)
B1 0.031(3) 0.025(2) 0.030(3) 0.0027(19) 0.004(2) 0.001(2)
F1A 0.044(4) 0.050(4) 0.052(4) -0.003(2) 0.012(3) 0.019(2)
F2A 0.064(3) 0.054(3) 0.069(3) -0.001(2) 0.013(3) 0.016(2)
F3A 0.061(4) 0.057(4) 0.064(4) 0.008(3) 0.009(3) 0.020(3)
F4A 0.059(4) 0.052(3) 0.060(4) 0.011(2) 0.017(3) 0.007(3)
F5A 0.061(5) 0.058(5) 0.055(5) 0.008(3) 0.015(3) 0.009(3)
F6A 0.055(4) 0.061(4) 0.057(3) 0.003(2) 0.027(3) 0.008(2)
F7A 0.037(3) 0.030(3) 0.040(3) -0.002(2) 0.005(2) 0.000(2)
F8A 0.039(3) 0.034(3) 0.038(3) 0.008(2) 0.015(2) -0.001(2)
F9A 0.034(3) 0.042(3) 0.035(3) 0.001(2) 0.016(2) 0.002(2)
F10A 0.097(4) 0.095(4) 0.074(3) 0.010(3) 0.030(2) 0.012(3)
F11A 0.061(3) 0.061(3) 0.055(3) -0.003(2) 0.027(2) 0.015(2)
F12A 0.074(3) 0.076(3) 0.056(2) -0.009(2) 0.019(2) 0.003(2)
F13A 0.057(4) 0.057(4) 0.058(4) 0.007(3) 0.008(3) 0.018(3)
F14A 0.053(8) 0.041(7) 0.027(5) 0.001(5) -0.016(5) -0.002(6)
F15A 0.065(8) 0.044(6) 0.034(6) 0.025(5) 0.015(6) 0.025(5)
F16A 0.097(4) 0.110(4) 0.099(4) -0.007(3) 0.036(3) 0.011(3)
F17A 0.104(4) 0.097(4) 0.116(4) 0.013(3) 0.021(3) 0.015(3)
F18A 0.042(3) 0.046(2) 0.049(2) 0.004(2) 0.004(2) 0.000(2)
F19A 0.088(3) 0.074(3) 0.081(3) -0.004(2) 0.002(2) 0.027(2)
F20A 0.089(3) 0.098(3) 0.075(3) -0.001(2) 0.026(2) 0.008(2)
F21A 0.049(3) 0.066(3) 0.055(3) 0.002(2) 0.009(2) 0.009(2)
F22A 0.069(5) 0.065(5) 0.072(5) 0.003(3) 0.018(3) 0.019(3)
F23A 0.063(4) 0.062(4) 0.061(4) -0.004(3) 0.020(3) 0.015(3)
F24A 0.063(5) 0.068(5) 0.069(4) 0.003(3) 0.023(3) 0.014(3)
C63A 0.035(6) 0.051(6) 0.035(5) -0.007(4) -0.001(3) 0.026(4)

loop_
_atom_type_symbol
_atom_type_description
_atom_type_scat_dispersion_real
_atom_type_scat_dispersion_imag
_atom_type_scat_source
C C 0.0033 0.0016 'International Tables Vol C Tables 4.2.6.8 and 6.1.1.4'
H H 0.0000 0.0000 'International Tables Vol C Tables 4.2.6.8 and 6.1.1.4'
B B 0.0013 0.0007 'International Tables Vol C Tables 4.2.6.8 and 6.1.1.4'
Bi Bi -4.1077 10.2566 'International Tables Vol C Tables 4.2.6.8 and 6.1.1.4'
Cl Cl 0.1484 0.1585 'International Tables Vol C Tables 4.2.6.8 and 6.1.1.4'
F F 0.0171 0.0103 'International Tables Vol C Tables 4.2.6.8 and 6.1.1.4'
N N 0.0061 0.0033 'International Tables Vol C Tables 4.2.6.8 and 6.1.1.4'
O O 0.0106 0.0060 'International Tables Vol C Tables 4.2.6.8 and 6.1.1.4'

loop_
_exptl_crystal_face_index_h
_exptl_crystal_face_index_k
_exptl_crystal_face_index_l
_exptl_crystal_face_perp_dist
0.00 0.00 -1.00 0.0500
0.00 0.00 1.00 0.1000
-1.00 1.00 0.00 0.0500
1.00 -1.00 0.00 0.0300
0.00 -1.00 -1.00 0.0500
0.00 1.00 1.00 0.0600
-1.00 0.00 -1.00 0.0600
1.00 0.00 -1.00 0.0600
-1.00 0.00 1.00 0.1100
0.00 -1.00 1.00 0.1200
0.00 1.00 -1.00 0.0700

loop_
_geom_angle_atom_site_label_1
_geom_angle_atom_site_label_2
_geom_angle_atom_site_label_3
_geom_angle
_geom_angle_site_symmetry_1
_geom_angle_site_symmetry_3
_geom_angle_publ_flag
O1 Bi1 Cl1 173.5(2) . . ?
C1 Bi1 Cl1 95.0(2) . . ?
C1 Bi1 O1 79.7(2) . . ?
C1 Bi1 C19 121.7(2) . . ?
C10 Bi1 Cl1 92.04(17) . . ?
C10 Bi1 O1 93.7(2) . . ?
C10 Bi1 C1 117.9(2) . . ?
C10 Bi1 C19 119.3(2) . . ?
C19 Bi1 Cl1 93.3(2) . . ?
C19 Bi1 O1 86.5(2) . . ?
N1 O1 Bi1 136.7(4) . . ?
O1 N1 C28 120.5(5) . . ?
O1 N1 C32 119.2(6) . . ?
C32 N1 C28 120.3(6) . . ?
C2 C1 Bi1 117.7(5) . . ?
C6 C1 Bi1 119.1(5) . . ?
C6 C1 C2 123.2(6) . . ?
C1 C2 C7 125.1(7) . . ?
C3 C2 C1 116.5(8) . . ?
C3 C2 C7 118.4(7) . . ?
C2 C3 H3 118.4 . . ?
C2 C3 C4 123.2(7) . . ?
C4 C3 H3 118.4 . . ?
C3 C4 C8 119.7(9) . . ?
C5 C4 C3 117.2(6) . . ?
C5 C4 C8 123.1(10) . . ?
C4 C5 H5 117.9 . . ?
C4 C5 C6 124.2(8) . . ?
C6 C5 H5 117.9 . . ?
C1 C6 C9 126.2(6) . . ?
C5 C6 C1 115.8(7) . . ?
C5 C6 C9 118.0(7) . . ?
C2 C7 H7A 109.5 . . ?
C2 C7 H7B 109.5 . . ?
C2 C7 H7C 109.5 . . ?
H7A C7 H7B 109.5 . . ?
H7A C7 H7C 109.5 . . ?
H7B C7 H7C 109.5 . . ?
C4 C8 H8A 109.5 . . ?
C4 C8 H8B 109.5 . . ?
C4 C8 H8C 109.5 . . ?
H8A C8 H8B 109.5 . . ?
H8A C8 H8C 109.5 . . ?
H8B C8 H8C 109.5 . . ?
C6 C9 H9A 109.5 . . ?
C6 C9 H9B 109.5 . . ?
C6 C9 H9C 109.5 . . ?
H9A C9 H9B 109.5 . . ?
H9A C9 H9C 109.5 . . ?
H9B C9 H9C 109.5 . . ?
C11 C10 Bi1 117.7(4) . . ?
C11 C10 C15 122.0(6) . . ?
C15 C10 Bi1 120.1(5) . . ?
C10 C11 C16 125.7(6) . . ?
C12 C11 C10 117.4(6) . . ?
C12 C11 C16 116.9(6) . . ?
C11 C12 H12 119.1 . . ?
C11 C12 C13 121.8(6) . . ?
C13 C12 H12 119.1 . . ?
C12 C13 C17 118.9(7) . . ?
C14 C13 C12 118.4(5) . . ?
C14 C13 C17 122.7(7) . . ?
C13 C14 H14 118.5 . . ?
C13 C14 C15 122.9(6) . . ?
C15 C14 H14 118.5 . . ?
C10 C15 C18 123.8(6) . . ?
C14 C15 C10 117.5(6) . . ?
C14 C15 C18 118.7(6) . . ?
C11 C16 H16A 109.5 . . ?
C11 C16 H16B 109.5 . . ?
C11 C16 H16C 109.5 . . ?
H16A C16 H16B 109.5 . . ?
H16A C16 H16C 109.5 . . ?
H16B C16 H16C 109.5 . . ?
C13 C17 H17A 109.5 . . ?
C13 C17 H17B 109.5 . . ?
C13 C17 H17C 109.5 . . ?
H17A C17 H17B 109.5 . . ?
H17A C17 H17C 109.5 . . ?
H17B C17 H17C 109.5 . . ?
C15 C18 H18A 109.5 . . ?
C15 C18 H18B 109.5 . . ?
C15 C18 H18C 109.5 . . ?
H18A C18 H18B 109.5 . . ?
H18A C18 H18C 109.5 . . ?
H18B C18 H18C 109.5 . . ?
C20 C19 Bi1 117.8(4) . . ?
C24 C19 Bi1 119.1(4) . . ?
C24 C19 C20 123.0(6) . . ?
C19 C20 C25 126.0(7) . . ?
C21 C20 C19 116.5(6) . . ?
C21 C20 C25 117.6(6) . . ?
C20 C21 H21 118.4 . . ?
C22 C21 C20 123.2(6) . . ?
C22 C21 H21 118.4 . . ?
C21 C22 C23 117.6(6) . . ?
C21 C22 C26 121.3(6) . . ?
C23 C22 C26 121.1(7) . . ?
C22 C23 H23 118.5 . . ?
C24 C23 C22 122.9(6) . . ?
C24 C23 H23 118.5 . . ?
C19 C24 C27 126.0(6) . . ?
C23 C24 C19 116.6(6) . . ?
C23 C24 C27 117.4(6) . . ?
C20 C25 H25A 109.5 . . ?
C20 C25 H25B 109.5 . . ?
C20 C25 H25C 109.5 . . ?
H25A C25 H25B 109.5 . . ?
H25A C25 H25C 109.5 . . ?
H25B C25 H25C 109.5 . . ?
C22 C26 H26A 109.5 . . ?
C22 C26 H26B 109.5 . . ?
C22 C26 H26C 109.5 . . ?
H26A C26 H26B 109.5 . . ?
H26A C26 H26C 109.5 . . ?
H26B C26 H26C 109.5 . . ?
C24 C27 H27A 109.5 . . ?
C24 C27 H27B 109.5 . . ?
C24 C27 H27C 109.5 . . ?
H27A C27 H27B 109.5 . . ?
H27A C27 H27C 109.5 . . ?
H27B C27 H27C 109.5 . . ?
N1 C28 H28 119.7 . . ?
N1 C28 C29 120.6(6) . . ?
C29 C28 H28 119.7 . . ?
C28 C29 H29 120.1 . . ?
C28 C29 C30 119.9(7) . . ?
C30 C29 H29 120.1 . . ?
C29 C30 H30 120.6 . . ?
C31 C30 C29 118.7(7) . . ?
C31 C30 H30 120.6 . . ?
C30 C31 H31 119.7 . . ?
C30 C31 C32 120.7(7) . . ?
C32 C31 H31 119.7 . . ?
N1 C32 C31 119.8(7) . . ?
N1 C32 H32 120.1 . . ?
C31 C32 H32 120.1 . . ?
C34 C33 B1 123.9(5) . . ?
C38 C33 C34 114.8(5) . . ?
C38 C33 B1 121.3(4) . . ?
C33 C34 H34 118.9 . . ?
C35 C34 C33 122.1(6) . . ?
C35 C34 H34 118.9 . . ?
C34 C35 C39 118.7(7) . . ?
C36 C35 C34 121.5(6) . . ?
C36 C35 C39 119.7(7) . . ?
C35 C36 H36 121.1 . . ?
C37 C36 C35 117.7(6) . . ?
C37 C36 H36 121.1 . . ?
C36 C37 C38 120.6(5) . . ?
C36 C37 C40 120.2(5) . . ?
C38 C37 C40 119.2(5) . . ?
C33 C38 H38 118.4 . . ?
C37 C38 C33 123.2(5) . . ?
C37 C38 H38 118.4 . . ?
C35 C39 F3B 102.8(15) . . ?
F1A C39 C35 112.9(12) . . ?
F1A C39 F2A 110.8(12) . . ?
F1A C39 F3A 112.2(13) . . ?
F2A C39 C35 106.4(9) . . ?
F3A C39 C35 112.8(9) . . ?
F3A C39 F2A 100.9(14) . . ?
F1B C39 C35 112.4(12) . . ?
F1B C39 F3B 115(2) . . ?
F2B C39 C35 121.8(16) . . ?
F2B C39 F1B 105.9(17) . . ?
F2B C39 F3B 99(2) . . ?
F1C C39 C35 103.4(14) . . ?
F2C C39 C35 107.2(16) . . ?
F2C C39 F1C 108(2) . . ?
F3C C39 C35 123.0(14) . . ?
F3C C39 F1C 106.3(18) . . ?
F3C C39 F2C 108(2) . . ?
F4A C40 C37 113.0(6) . . ?
F5A C40 C37 110.4(8) . . ?
F5A C40 F4A 101.4(10) . . ?
F6A C40 C37 116.2(8) . . ?
F6A C40 F4A 106.0(9) . . ?
F6A C40 F5A 108.8(9) . . ?
F4B C40 C37 112.5(9) . . ?
F4B C40 F5B 109.6(14) . . ?
F4B C40 F6B 106.9(14) . . ?
F5B C40 C37 113.2(9) . . ?
F5B C40 F6B 106.8(13) . . ?
F6B C40 C37 107.3(9) . . ?
F4C C40 C37 107.6(12) . . ?
F4C C40 F6C 96.7(16) . . ?
F5C C40 C37 119.7(10) . . ?
F5C C40 F4C 112.5(17) . . ?
F5C C40 F6C 104.4(14) . . ?
F6C C40 C37 113.5(10) . . ?
C42 C41 B1 123.1(4) . . ?
C46 C41 C42 115.2(5) . . ?
C46 C41 B1 121.6(5) . . ?
C41 C42 H42 118.7 . . ?
C41 C42 C43 122.7(5) . . ?
C43 C42 H42 118.7 . . ?
C42 C43 C47 118.5(5) . . ?
C44 C43 C42 119.1(6) . . ?
C44 C43 C47 122.3(6) . . ?
C43 C44 H44 120.4 . . ?
C45 C44 C43 119.3(6) . . ?
C45 C44 H44 120.4 . . ?
C44 C45 C46 122.5(6) . . ?
C44 C45 C48 121.0(7) . . ?
C46 C45 C48 116.5(7) . . ?
C41 C46 C45 121.1(5) . . ?
C41 C46 H46 119.4 . . ?
C45 C46 H46 119.4 . . ?
F7A C47 C43 111.5(6) . . ?
F7A C47 F8A 106.3(9) . . ?
F7A C47 F9A 107.4(9) . . ?
F8A C47 C43 110.7(7) . . ?
F9A C47 C43 111.3(6) . . ?
F9A C47 F8A 109.5(9) . . ?
F7B C47 C43 115.5(9) . . ?
F7B C47 F8B 99.9(14) . . ?
F8B C47 C43 114.2(12) . . ?
F9B C47 C43 116.6(12) . . ?
F9B C47 F7B 107.8(15) . . ?
F9B C47 F8B 100.7(16) . . ?
F7C C47 C43 107.9(8) . . ?
F8C C47 C43 115.0(12) . . ?
F8C C47 F7C 108.2(13) . . ?
F8C C47 F9C 102.4(15) . . ?
F9C C47 C43 114.7(10) . . ?
F9C C47 F7C 108.2(13) . . ?
C45 C48 F10B 107.4(8) . . ?
F10A C48 C45 115.3(9) . . ?
F10A C48 F11A 110.4(9) . . ?
F10A C48 F12A 90.4(8) . . ?
F11A C48 C45 110.7(7) . . ?
F12A C48 C45 114.6(8) . . ?
F12A C48 F11A 114.1(8) . . ?
F11B C48 C45 124.2(11) . . ?
F11B C48 F10B 83.6(11) . . ?
F11B C48 F12B 100.5(12) . . ?
F12B C48 C45 107.6(8) . . ?
F12B C48 F10B 133.7(9) . . ?
C50 C49 C54 115.0(5) . . ?
C50 C49 B1 121.7(6) . . ?
C54 C49 B1 123.2(5) . . ?
C49 C50 H50 118.6 . . ?
C49 C50 C51 122.7(7) . . ?
C51 C50 H50 118.6 . . ?
C50 C51 C55 118.8(7) . . ?
C52 C51 C50 120.3(7) . . ?
C52 C51 C55 120.9(7) . . ?
C51 C52 H52 120.7 . . ?
C53 C52 C51 118.6(7) . . ?
C53 C52 H52 120.7 . . ?
C52 C53 C54 120.6(7) . . ?
C52 C53 C56 120.9(7) . . ?
C54 C53 C56 118.5(7) . . ?
C49 C54 H54 118.6 . . ?
C53 C54 C49 122.8(6) . . ?
C53 C54 H54 118.6 . . ?
F13A C55 C51 111.5(8) . . ?
F13A C55 F14A 106.8(13) . . ?
F14A C55 C51 106.3(8) . . ?
F15A C55 C51 113.2(8) . . ?
F15A C55 F13A 109.9(11) . . ?
F15A C55 F14A 108.9(11) . . ?
F13B C55 C51 118.1(11) . . ?
F13B C55 F14B 97.7(17) . . ?
F13B C55 F15B 97.9(16) . . ?
F14B C55 C51 113.7(16) . . ?
F14B C55 F15B 114.6(15) . . ?
F15B C55 C51 113.1(12) . . ?
F13C C55 C51 109.4(12) . . ?
F13C C55 F15C 111.0(15) . . ?
F14C C55 C51 124.6(14) . . ?
F14C C55 F13C 101.9(17) . . ?
F14C C55 F15C 98.9(16) . . ?
F15C C55 C51 110.3(12) . . ?
C53 C56 F17A 107.1(9) . . ?
C53 C56 F16B 107.7(8) . . ?
F16A C56 C53 121.9(9) . . ?
F16A C56 F17A 96.9(9) . . ?
F16A C56 F18A 115.4(11) . . ?
F18A C56 C53 116.3(6) . . ?
F18A C56 F17A 90.8(8) . . ?
F17B C56 C53 113.7(8) . . ?
F17B C56 F16B 95.4(8) . . ?
F18B C56 C53 112.6(10) . . ?
F18B C56 F16B 112.8(11) . . ?
F18B C56 F17B 113.4(11) . . ?
C58 C57 C62 115.2(5) . . ?
C58 C57 B1 122.5(4) . . ?
C62 C57 B1 122.0(5) . . ?
C57 C58 H58 118.8 . . ?
C57 C58 C59 122.3(5) . . ?
C59 C58 H58 118.8 . . ?
C58 C59 C63A 118.6(6) . . ?
C58 C59 C63B 117.6(9) . . ?
C60 C59 C58 121.3(6) . . ?
C60 C59 C63A 120.1(6) . . ?
C60 C59 C63B 120.8(9) . . ?
C59 C60 H60 121.1 . . ?
C59 C60 C61 117.7(6) . . ?
C61 C60 H60 121.1 . . ?
C60 C61 C64 118.1(6) . . ?
C62 C61 C60 120.9(5) . . ?
C62 C61 C64 121.0(6) . . ?
C57 C62 H62 118.7 . . ?
C61 C62 C57 122.6(5) . . ?
C61 C62 H62 118.7 . . ?
F22A C64 C61 110.1(9) . . ?
F23A C64 C61 114.1(8) . . ?
F23A C64 F22A 103.1(12) . . ?
F24A C64 C61 116.0(9) . . ?
F24A C64 F22A 107.6(13) . . ?
F24A C64 F23A 105.0(11) . . ?
F22B C64 C61 113.9(8) . . ?
F22B C64 F23B 108.6(12) . . ?
F22B C64 F24B 106.5(13) . . ?
F23B C64 C61 113.5(9) . . ?
F23B C64 F24B 104.8(12) . . ?
F24B C64 C61 109.0(9) . . ?
F22C C64 C61 113.9(9) . . ?
F23C C64 C61 114.6(13) . . ?
F23C C64 F22C 114.9(17) . . ?
F23C C64 F24C 99.6(19) . . ?
F24C C64 C61 108.9(13) . . ?
F24C C64 F22C 103.0(17) . . ?
C33 B1 C41 109.1(4) . . ?
C33 B1 C57 110.3(4) . . ?
C49 B1 C33 110.4(4) . . ?
C49 B1 C41 109.5(4) . . ?
C49 B1 C57 107.5(4) . . ?
C57 B1 C41 110.1(4) . . ?
F19A C63A C59 117.2(11) . . ?
F19A C63A F20A 101.4(10) . . ?
F19A C63A F21A 110.4(12) . . ?
F20A C63A C59 110.7(11) . . ?
F21A C63A C59 112.2(8) . . ?
F21A C63A F20A 103.5(11) . . ?
F19B C63B C59 115(2) . . ?
F19B C63B F21B 112(2) . . ?
F20B C63B C59 115(2) . . ?
F20B C63B F19B 99(2) . . ?
F20B C63B F21B 102(2) . . ?
F21B C63B C59 111.7(19) . . ?

loop_
_geom_bond_atom_site_label_1
_geom_bond_atom_site_label_2
_geom_bond_distance
_geom_bond_site_symmetry_2
_geom_bond_publ_flag
Bi1 Cl1 2.507(3) . ?
Bi1 O1 2.404(6) . ?
Bi1 C1 2.229(6) . ?
Bi1 C10 2.226(5) . ?
Bi1 C19 2.236(6) . ?
O1 N1 1.334(8) . ?
N1 C28 1.340(8) . ?
N1 C32 1.337(9) . ?
C1 C2 1.400(9) . ?
C1 C6 1.399(11) . ?
C2 C3 1.384(11) . ?
C2 C7 1.497(14) . ?
C3 H3 0.9500 . ?
C3 C4 1.386(13) . ?
C4 C5 1.369(12) . ?
C4 C8 1.512(12) . ?
C5 H5 0.9500 . ?
C5 C6 1.388(9) . ?
C6 C9 1.490(11) . ?
C7 H7A 0.9800 . ?
C7 H7B 0.9800 . ?
C7 H7C 0.9800 . ?
C8 H8A 0.9800 . ?
C8 H8B 0.9800 . ?
C8 H8C 0.9800 . ?
C9 H9A 0.9800 . ?
C9 H9B 0.9800 . ?
C9 H9C 0.9800 . ?
C10 C11 1.396(9) . ?
C10 C15 1.408(9) . ?
C11 C12 1.392(9) . ?
C11 C16 1.504(11) . ?
C12 H12 0.9500 . ?
C12 C13 1.403(10) . ?
C13 C14 1.363(11) . ?
C13 C17 1.512(9) . ?
C14 H14 0.9500 . ?
C14 C15 1.381(10) . ?
C15 C18 1.507(11) . ?
C16 H16A 0.9800 . ?
C16 H16B 0.9800 . ?
C16 H16C 0.9800 . ?
C17 H17A 0.9800 . ?
C17 H17B 0.9800 . ?
C17 H17C 0.9800 . ?
C18 H18A 0.9800 . ?
C18 H18B 0.9800 . ?
C18 H18C 0.9800 . ?
C19 C20 1.404(8) . ?
C19 C24 1.396(9) . ?
C20 C21 1.386(10) . ?
C20 C25 1.506(10) . ?
C21 H21 0.9500 . ?
C21 C22 1.377(11) . ?
C22 C23 1.390(9) . ?
C22 C26 1.501(11) . ?
C23 H23 0.9500 . ?
C23 C24 1.388(10) . ?
C24 C27 1.488(9) . ?
C25 H25A 0.9800 . ?
C25 H25B 0.9800 . ?
C25 H25C 0.9800 . ?
C26 H26A 0.9800 . ?
C26 H26B 0.9800 . ?
C26 H26C 0.9800 . ?
C27 H27A 0.9800 . ?
C27 H27B 0.9800 . ?
C27 H27C 0.9800 . ?
C28 H28 0.9500 . ?
C28 C29 1.367(10) . ?
C29 H29 0.9500 . ?
C29 C30 1.376(11) . ?
C30 H30 0.9500 . ?
C30 C31 1.342(13) . ?
C31 H31 0.9500 . ?
C31 C32 1.386(13) . ?
C32 H32 0.9500 . ?
C33 C34 1.398(7) . ?
C33 C38 1.396(7) . ?
C33 B1 1.636(8) . ?
C34 H34 0.9500 . ?
C34 C35 1.384(10) . ?
C35 C36 1.379(10) . ?
C35 C39 1.526(12) . ?
C36 H36 0.9500 . ?
C36 C37 1.375(9) . ?
C37 C38 1.384(8) . ?
C37 C40 1.490(9) . ?
C38 H38 0.9500 . ?
C39 F1A 1.277(16) . ?
C39 F2A 1.491(19) . ?
C39 F3A 1.355(18) . ?
C39 F1B 1.35(2) . ?
C39 F2B 1.10(2) . ?
C39 F3B 1.55(4) . ?
C39 F1C 1.48(3) . ?
C39 F2C 1.41(4) . ?
C39 F3C 1.11(2) . ?
C40 F4A 1.374(12) . ?
C40 F5A 1.324(17) . ?
C40 F6A 1.288(12) . ?
C40 F4B 1.313(18) . ?
C40 F5B 1.40(2) . ?
C40 F6B 1.42(2) . ?
C40 F4C 1.36(3) . ?
C40 F5C 1.20(2) . ?
C40 F6C 1.39(2) . ?
C41 C42 1.402(7) . ?
C41 C46 1.386(8) . ?
C41 B1 1.650(7) . ?
C42 H42 0.9500 . ?
C42 C43 1.405(8) . ?
C43 C44 1.385(9) . ?
C43 C47 1.484(8) . ?
C44 H44 0.9500 . ?
C44 C45 1.318(12) . ?
C45 C46 1.411(10) . ?
C45 C48 1.501(10) . ?
C46 H46 0.9500 . ?
C47 F7A 1.346(10) . ?
C47 F8A 1.361(13) . ?
C47 F9A 1.356(13) . ?
C47 F7B 1.348(19) . ?
C47 F8B 1.36(3) . ?
C47 F9B 1.28(3) . ?
C47 F7C 1.411(17) . ?
C47 F8C 1.19(2) . ?
C47 F9C 1.31(2) . ?
C48 F10A 1.238(13) . ?
C48 F11A 1.377(13) . ?
C48 F12A 1.309(10) . ?
C48 F10B 1.574(17) . ?
C48 F11B 1.22(2) . ?
C48 F12B 1.459(15) . ?
C49 C50 1.397(10) . ?
C49 C54 1.400(9) . ?
C49 B1 1.635(7) . ?
C50 H50 0.9500 . ?
C50 C51 1.402(10) . ?
C51 C52 1.384(14) . ?
C51 C55 1.497(10) . ?
C52 H52 0.9500 . ?
C52 C53 1.375(13) . ?
C53 C54 1.397(8) . ?
C53 C56 1.472(11) . ?
C54 H54 0.9500 . ?
C55 F13A 1.407(19) . ?
C55 F14A 1.468(17) . ?
C55 F15A 1.336(11) . ?
C55 F13B 1.21(2) . ?
C55 F14B 1.21(3) . ?
C55 F15B 1.42(3) . ?
C55 F13C 1.33(3) . ?
C55 F14C 1.16(3) . ?
C55 F15C 1.40(2) . ?
C56 F16A 1.138(13) . ?
C56 F17A 1.556(16) . ?
C56 F18A 1.324(10) . ?
C56 F16B 1.524(16) . ?
C56 F17B 1.314(12) . ?
C56 F18B 1.222(17) . ?
C57 C58 1.392(7) . ?
C57 C62 1.401(7) . ?
C57 B1 1.639(8) . ?
C58 H58 0.9500 . ?
C58 C59 1.401(9) . ?
C59 C60 1.358(10) . ?
C59 C63A 1.501(13) . ?
C59 C63B 1.46(4) . ?
C60 H60 0.9500 . ?
C60 C61 1.399(9) . ?
C61 C62 1.379(9) . ?
C61 C64 1.496(9) . ?
C62 H62 0.9500 . ?
C64 F22A 1.381(18) . ?
C64 F23A 1.300(13) . ?
C64 F24A 1.287(17) . ?
C64 F22B 1.336(17) . ?
C64 F23B 1.355(17) . ?
C64 F24B 1.406(18) . ?
C64 F22C 1.34(2) . ?
C64 F23C 1.19(2) . ?
C64 F24C 1.31(2) . ?
F19A C63A 1.240(14) . ?
F20A C63A 1.38(2) . ?
F21A C63A 1.363(12) . ?
F19B C63B 1.32(2) . ?
F20B C63B 1.32(2) . ?
F21B C63B 1.35(2) . ?

loop_
_geom_torsion_atom_site_label_1
_geom_torsion_atom_site_label_2
_geom_torsion_atom_site_label_3
_geom_torsion_atom_site_label_4
_geom_torsion
_geom_torsion_site_symmetry_1
_geom_torsion_site_symmetry_2
_geom_torsion_site_symmetry_3
_geom_torsion_site_symmetry_4
_geom_torsion_publ_flag
Bi1 O1 N1 C28 -77.9(8) . . . . ?
Bi1 O1 N1 C32 102.9(8) . . . . ?
Bi1 C1 C2 C3 179.4(5) . . . . ?
Bi1 C1 C2 C7 -1.2(10) . . . . ?
Bi1 C1 C6 C5 -179.2(5) . . . . ?
Bi1 C1 C6 C9 0.5(9) . . . . ?
Bi1 C10 C11 C12 -173.6(5) . . . . ?
Bi1 C10 C11 C16 5.6(9) . . . . ?
Bi1 C10 C15 C14 174.7(5) . . . . ?
Bi1 C10 C15 C18 -4.2(9) . . . . ?
Bi1 C19 C20 C21 172.8(5) . . . . ?
Bi1 C19 C20 C25 -5.9(11) . . . . ?
Bi1 C19 C24 C23 -173.9(5) . . . . ?
Bi1 C19 C24 C27 6.9(10) . . . . ?
O1 N1 C28 C29 -179.2(6) . . . . ?
O1 N1 C32 C31 179.2(8) . . . . ?
N1 C28 C29 C30 0.9(11) . . . . ?
C1 C2 C3 C4 -0.3(11) . . . . ?
C2 C1 C6 C5 0.6(10) . . . . ?
C2 C1 C6 C9 -179.7(7) . . . . ?
C2 C3 C4 C5 0.8(12) . . . . ?
C2 C3 C4 C8 179.8(8) . . . . ?
C3 C4 C5 C6 -0.6(12) . . . . ?
C4 C5 C6 C1 -0.1(11) . . . . ?
C4 C5 C6 C9 -179.8(7) . . . . ?
C6 C1 C2 C3 -0.4(10) . . . . ?
C6 C1 C2 C7 179.0(8) . . . . ?
C7 C2 C3 C4 -179.7(8) . . . . ?
C8 C4 C5 C6 -179.6(9) . . . . ?
C10 C11 C12 C13 -1.8(10) . . . . ?
C11 C10 C15 C14 -0.3(10) . . . . ?
C11 C10 C15 C18 -179.2(7) . . . . ?
C11 C12 C13 C14 0.7(11) . . . . ?
C11 C12 C13 C17 179.4(7) . . . . ?
C12 C13 C14 C15 0.6(10) . . . . ?
C13 C14 C15 C10 -0.9(10) . . . . ?
C13 C14 C15 C18 178.2(7) . . . . ?
C15 C10 C11 C12 1.6(10) . . . . ?
C15 C10 C11 C16 -179.3(7) . . . . ?
C16 C11 C12 C13 179.0(7) . . . . ?
C17 C13 C14 C15 -178.0(8) . . . . ?
C19 C20 C21 C22 2.0(12) . . . . ?
C20 C19 C24 C23 2.8(11) . . . . ?
C20 C19 C24 C27 -176.4(7) . . . . ?
C20 C21 C22 C23 1.1(12) . . . . ?
C20 C21 C22 C26 -176.6(8) . . . . ?
C21 C22 C23 C24 -2.4(12) . . . . ?
C22 C23 C24 C19 0.5(11) . . . . ?
C22 C23 C24 C27 179.8(7) . . . . ?
C24 C19 C20 C21 -4.0(11) . . . . ?
C24 C19 C20 C25 177.3(9) . . . . ?
C25 C20 C21 C22 -179.2(8) . . . . ?
C26 C22 C23 C24 175.3(8) . . . . ?
C28 N1 C32 C31 0.0(13) . . . . ?
C28 C29 C30 C31 -1.7(12) . . . . ?
C29 C30 C31 C32 1.7(15) . . . . ?
C30 C31 C32 N1 -0.8(16) . . . . ?
C32 N1 C28 C29 0.0(10) . . . . ?
C33 C34 C35 C36 0.3(10) . . . . ?
C33 C34 C35 C39 176.5(8) . . . . ?
C34 C33 C38 C37 1.2(7) . . . . ?
C34 C33 B1 C41 -100.6(5) . . . . ?
C34 C33 B1 C49 19.7(7) . . . . ?
C34 C33 B1 C57 138.3(5) . . . . ?
C34 C35 C36 C37 0.1(10) . . . . ?
C34 C35 C39 F1A 156.7(12) . . . . ?
C34 C35 C39 F2A -81.6(10) . . . . ?
C34 C35 C39 F3A 28.2(17) . . . . ?
C34 C35 C39 F1B -175.0(14) . . . . ?
C34 C35 C39 F2B -48(2) . . . . ?
C34 C35 C39 F3B 60.9(19) . . . . ?
C34 C35 C39 F1C 126.1(14) . . . . ?
C34 C35 C39 F2C -120(2) . . . . ?
C34 C35 C39 F3C 6(2) . . . . ?
C35 C36 C37 C38 0.3(9) . . . . ?
C35 C36 C37 C40 -179.7(6) . . . . ?
C36 C35 C39 F1A -27.0(16) . . . . ?
C36 C35 C39 F2A 94.7(11) . . . . ?
C36 C35 C39 F3A -155.5(13) . . . . ?
C36 C35 C39 F1B 1.3(18) . . . . ?
C36 C35 C39 F2B 128(2) . . . . ?
C36 C35 C39 F3B -122.8(18) . . . . ?
C36 C35 C39 F1C -57.6(15) . . . . ?
C36 C35 C39 F2C 57(2) . . . . ?
C36 C35 C39 F3C -178(2) . . . . ?
C36 C37 C38 C33 -1.0(8) . . . . ?
C36 C37 C40 F4A 128.7(9) . . . . ?
C36 C37 C40 F5A -118.5(9) . . . . ?
C36 C37 C40 F6A 5.9(10) . . . . ?
C36 C37 C40 F4B 100.5(13) . . . . ?
C36 C37 C40 F5B -134.5(11) . . . . ?
C36 C37 C40 F6B -16.8(13) . . . . ?
C36 C37 C40 F4C 71.7(15) . . . . ?
C36 C37 C40 F5C -158.2(13) . . . . ?
C36 C37 C40 F6C -34.1(14) . . . . ?
C38 C33 C34 C35 -0.9(8) . . . . ?
C38 C33 B1 C41 76.8(6) . . . . ?
C38 C33 B1 C49 -162.9(5) . . . . ?
C38 C33 B1 C57 -44.3(6) . . . . ?
C38 C37 C40 F4A -51.2(10) . . . . ?
C38 C37 C40 F5A 61.5(9) . . . . ?
C38 C37 C40 F6A -174.0(8) . . . . ?
C38 C37 C40 F4B -79.4(13) . . . . ?
C38 C37 C40 F5B 45.6(12) . . . . ?
C38 C37 C40 F6B 163.2(11) . . . . ?
C38 C37 C40 F4C -108.2(14) . . . . ?
C38 C37 C40 F5C 21.9(14) . . . . ?
C38 C37 C40 F6C 146.0(12) . . . . ?
C39 C35 C36 C37 -176.2(8) . . . . ?
C40 C37 C38 C33 179.0(5) . . . . ?
C41 C42 C43 C44 -1.2(9) . . . . ?
C41 C42 C43 C47 175.6(6) . . . . ?
C42 C41 C46 C45 2.4(9) . . . . ?
C42 C41 B1 C33 -30.9(7) . . . . ?
C42 C41 B1 C49 -151.8(5) . . . . ?
C42 C41 B1 C57 90.3(6) . . . . ?
C42 C43 C44 C45 0.9(11) . . . . ?
C42 C43 C47 F7A -174.3(8) . . . . ?
C42 C43 C47 F8A -56.2(10) . . . . ?
C42 C43 C47 F9A 65.8(10) . . . . ?
C42 C43 C47 F7B -145.9(12) . . . . ?
C42 C43 C47 F8B -30.9(15) . . . . ?
C42 C43 C47 F9B 85.9(14) . . . . ?
C42 C43 C47 F7C 161.8(9) . . . . ?
C42 C43 C47 F8C -77.3(14) . . . . ?
C42 C43 C47 F9C 41.2(14) . . . . ?
C43 C44 C45 C46 1.1(13) . . . . ?
C43 C44 C45 C48 -179.6(8) . . . . ?
C44 C43 C47 F7A 2.3(11) . . . . ?
C44 C43 C47 F8A 120.5(9) . . . . ?
C44 C43 C47 F9A -117.6(9) . . . . ?
C44 C43 C47 F7B 30.8(14) . . . . ?
C44 C43 C47 F8B 145.7(14) . . . . ?
C44 C43 C47 F9B -97.4(14) . . . . ?
C44 C43 C47 F7C -21.5(12) . . . . ?
C44 C43 C47 F8C 99.4(14) . . . . ?
C44 C43 C47 F9C -142.2(13) . . . . ?
C44 C45 C46 C41 -2.9(13) . . . . ?
C44 C45 C48 F10A 115.8(11) . . . . ?
C44 C45 C48 F11A -117.9(10) . . . . ?
C44 C45 C48 F12A 12.8(14) . . . . ?
C44 C45 C48 F10B 128.4(10) . . . . ?
C44 C45 C48 F11B -137.4(14) . . . . ?
C44 C45 C48 F12B -20.8(14) . . . . ?
C46 C41 C42 C43 -0.4(8) . . . . ?
C46 C41 B1 C33 152.4(5) . . . . ?
C46 C41 B1 C49 31.5(7) . . . . ?
C46 C41 B1 C57 -86.4(6) . . . . ?
C46 C45 C48 F10A -64.9(12) . . . . ?
C46 C45 C48 F11A 61.4(10) . . . . ?
C46 C45 C48 F12A -167.9(9) . . . . ?
C46 C45 C48 F10B -52.3(12) . . . . ?
C46 C45 C48 F11B 41.9(17) . . . . ?
C46 C45 C48 F12B 158.5(9) . . . . ?
C47 C43 C44 C45 -175.8(8) . . . . ?
C48 C45 C46 C41 177.8(7) . . . . ?
C49 C50 C51 C52 0.5(13) . . . . ?
C49 C50 C51 C55 -176.7(7) . . . . ?
C50 C49 C54 C53 0.4(10) . . . . ?
C50 C49 B1 C33 -73.7(7) . . . . ?
C50 C49 B1 C41 46.5(8) . . . . ?
C50 C49 B1 C57 166.0(6) . . . . ?
C50 C51 C52 C53 1.4(14) . . . . ?
C50 C51 C55 F13A 45.5(13) . . . . ?
C50 C51 C55 F14A -70.5(13) . . . . ?
C50 C51 C55 F15A 170.0(11) . . . . ?
C50 C51 C55 F13B 28.5(16) . . . . ?
C50 C51 C55 F14B -85.1(15) . . . . ?
C50 C51 C55 F15B 141.9(13) . . . . ?
C50 C51 C55 F13C 69.8(15) . . . . ?
C50 C51 C55 F14C -50.7(19) . . . . ?
C50 C51 C55 F15C -167.9(11) . . . . ?
C51 C52 C53 C54 -2.4(14) . . . . ?
C51 C52 C53 C56 179.7(9) . . . . ?
C52 C51 C55 F13A -131.6(12) . . . . ?
C52 C51 C55 F14A 112.3(12) . . . . ?
C52 C51 C55 F15A -7.1(15) . . . . ?
C52 C51 C55 F13B -148.7(13) . . . . ?
C52 C51 C55 F14B 97.8(15) . . . . ?
C52 C51 C55 F15B -35.3(16) . . . . ?
C52 C51 C55 F13C -107.4(15) . . . . ?
C52 C51 C55 F14C 132.1(17) . . . . ?
C52 C51 C55 F15C 15.0(15) . . . . ?
C52 C53 C54 C49 1.5(13) . . . . ?
C52 C53 C56 F16A -60.3(17) . . . . ?
C52 C53 C56 F17A 49.6(12) . . . . ?
C52 C53 C56 F18A 149.2(10) . . . . ?
C52 C53 C56 F16B -114.1(10) . . . . ?
C52 C53 C56 F17B -9.7(15) . . . . ?
C52 C53 C56 F18B 121.0(12) . . . . ?
C54 C49 C50 C51 -1.4(11) . . . . ?
C54 C49 B1 C33 106.9(6) . . . . ?
C54 C49 B1 C41 -133.0(6) . . . . ?
C54 C49 B1 C57 -13.4(7) . . . . ?
C54 C53 C56 F16A 121.8(12) . . . . ?
C54 C53 C56 F17A -128.4(8) . . . . ?
C54 C53 C56 F18A -28.7(14) . . . . ?
C54 C53 C56 F16B 67.9(10) . . . . ?
C54 C53 C56 F17B 172.3(9) . . . . ?
C54 C53 C56 F18B -57.0(15) . . . . ?
C55 C51 C52 C53 178.5(9) . . . . ?
C56 C53 C54 C49 179.5(8) . . . . ?
C57 C58 C59 C60 -2.2(9) . . . . ?
C57 C58 C59 C63A -178.8(10) . . . . ?
C57 C58 C59 C63B 171.6(9) . . . . ?
C58 C57 C62 C61 -1.5(7) . . . . ?
C58 C57 B1 C33 -31.5(6) . . . . ?
C58 C57 B1 C41 -152.0(5) . . . . ?
C58 C57 B1 C49 88.9(6) . . . . ?
C58 C59 C60 C61 0.8(9) . . . . ?
C58 C59 C63A F19A -43.3(18) . . . . ?
C58 C59 C63A F20A 72.3(11) . . . . ?
C58 C59 C63A F21A -172.6(9) . . . . ?
C58 C59 C63B F19B -76.3(16) . . . . ?
C58 C59 C63B F20B 37.7(17) . . . . ?
C58 C59 C63B F21B 153.9(12) . . . . ?
C59 C60 C61 C62 0.2(9) . . . . ?
C59 C60 C61 C64 -179.6(6) . . . . ?
C60 C59 C63A F19A 140.1(11) . . . . ?
C60 C59 C63A F20A -104.3(9) . . . . ?
C60 C59 C63A F21A 10.8(18) . . . . ?
C60 C59 C63B F19B 97.5(15) . . . . ?
C60 C59 C63B F20B -148.5(12) . . . . ?
C60 C59 C63B F21B -32.3(18) . . . . ?
C60 C61 C62 C57 0.2(9) . . . . ?
C60 C61 C64 F22A 71.6(12) . . . . ?
C60 C61 C64 F23A -173.1(11) . . . . ?
C60 C61 C64 F24A -50.8(14) . . . . ?
C60 C61 C64 F22B 34.1(13) . . . . ?
C60 C61 C64 F23B 159.0(12) . . . . ?
C60 C61 C64 F24B -84.6(12) . . . . ?
C60 C61 C64 F22C -8.5(14) . . . . ?
C60 C61 C64 F23C 126.7(18) . . . . ?
C60 C61 C64 F24C -122.8(18) . . . . ?
C62 C57 C58 C59 2.4(7) . . . . ?
C62 C57 B1 C33 155.6(4) . . . . ?
C62 C57 B1 C41 35.1(6) . . . . ?
C62 C57 B1 C49 -84.0(5) . . . . ?
C62 C61 C64 F22A -108.2(11) . . . . ?
C62 C61 C64 F23A 7.1(14) . . . . ?
C62 C61 C64 F24A 129.4(12) . . . . ?
C62 C61 C64 F22B -145.7(11) . . . . ?
C62 C61 C64 F23B -20.8(14) . . . . ?
C62 C61 C64 F24B 95.6(12) . . . . ?
C62 C61 C64 F22C 171.7(12) . . . . ?
C62 C61 C64 F23C -53.1(19) . . . . ?
C62 C61 C64 F24C 57.4(19) . . . . ?
C64 C61 C62 C57 180.0(6) . . . . ?
B1 C33 C34 C35 176.7(6) . . . . ?
B1 C33 C38 C37 -176.4(5) . . . . ?
B1 C41 C42 C43 -177.3(5) . . . . ?
B1 C41 C46 C45 179.3(7) . . . . ?
B1 C49 C50 C51 179.1(7) . . . . ?
B1 C49 C54 C53 179.9(7) . . . . ?
B1 C57 C58 C59 -170.9(5) . . . . ?
B1 C57 C62 C61 171.9(5) . . . . ?
C63A C59 C60 C61 177.4(10) . . . . ?
C63B C59 C60 C61 -172.8(10) . . . . ?
